data_7049302
loop_
_publ_author_name
'Cheng, Fu-Yin'
'Tsai, Chen-Yen'
'Huang, Bor-Hunn'
'Lu, Kuan-Yeh'
'Lin, Chu-Chieh'
'Ko, Bao-Tsan'

_publ_section_title
;
 Mono- and dinuclear copper complexes coordinated on NNO-tridentate
 Schiff-base derivatives for copolymerization of cyclohexene oxide and
 cyclic anhydrides.
;
_journal_issue 14
_journal_name_full 'Dalton transactions (Cambridge, England : 2003)'
_journal_page_first 4667
_journal_page_last 4676
_journal_paper_doi 10.1039/c9dt00471h
_journal_volume 48
_journal_year 2019
_chemical_formula_moiety 'C13 H19 Cu F N2 O4'
_chemical_formula_sum 'C13 H19 Cu F N2 O4'
_chemical_formula_weight 349.84
_space_group_IT_number 18
_space_group_name_Hall 'P 2 2ab'
_space_group_name_H-M_alt 'P 21 21 2'
_symmetry_cell_setting orthorhombic
_symmetry_space_group_name_Hall 'P 2 2ab'
_symmetry_space_group_name_H-M 'P 21 21 2'
_atom_sites_solution_hydrogens geom
_atom_sites_solution_primary direct
_atom_sites_solution_secondary difmap
_audit_creation_method SHELXL-97
_audit_update_record
;
2019-01-29 deposited with the CCDC.    2019-03-08 downloaded from the CCDC.
;
_cell_angle_alpha 90.00
_cell_angle_beta 90.00
_cell_angle_gamma 90.00
_cell_formula_units_Z 4
_cell_length_a 12.4965(3)
_cell_length_b 21.5374(5)
_cell_length_c 5.48860(10)
_cell_measurement_reflns_used 3341
_cell_measurement_temperature 150(2)
_cell_measurement_theta_max 27.2755
_cell_measurement_theta_min 2.4917
_cell_volume 1477.21(6)
_computing_cell_refinement 'CrysAlisPro, Oxford Diffraction Ltd.'
_computing_data_collection 'CrysAlisPro, Oxford Diffraction Ltd.'
_computing_data_reduction 'CrysAlisPro, Oxford Diffraction Ltd.'
_computing_molecular_graphics 'SHELXS-97 (Sheldrick, 2008)'
_computing_publication_material 'SHELXS-97 (Sheldrick, 2008)'
_computing_structure_refinement 'SHELXL-97 (Sheldrick, 2008)'
_computing_structure_solution 'SHELXS-97 (Sheldrick, 2008)'
_diffrn_ambient_temperature 150(2)
_diffrn_detector_area_resol_mean 16.0690
_diffrn_measured_fraction_theta_full 0.980
_diffrn_measured_fraction_theta_max 0.966
_diffrn_measurement_device_type 'Xcalibur, Sapphire3, Gemini'
_diffrn_measurement_method '\w scans'
_diffrn_radiation_monochromator graphite
_diffrn_radiation_source 'fine-focus sealed tube'
_diffrn_radiation_type MoK\a
_diffrn_radiation_wavelength 0.71073
_diffrn_reflns_av_R_equivalents 0.0307
_diffrn_reflns_av_sigmaI/netI 0.0406
_diffrn_reflns_limit_h_max 15
_diffrn_reflns_limit_h_min -15
_diffrn_reflns_limit_k_max 27
_diffrn_reflns_limit_k_min -27
_diffrn_reflns_limit_l_max 6
_diffrn_reflns_limit_l_min -4
_diffrn_reflns_number 7121
_diffrn_reflns_theta_full 26.00
_diffrn_reflns_theta_max 26.98
_diffrn_reflns_theta_min 2.50
_exptl_absorpt_coefficient_mu 1.506
_exptl_absorpt_correction_T_max 1.00000
_exptl_absorpt_correction_T_min 0.93216
_exptl_absorpt_correction_type multi-scan
_exptl_absorpt_process_details
; 
CrysAlisPro, Agilent Technologies, 
Version 1.171.35.21 (release 20-01-2012 CrysAlis171 .NET) 
(compiled Jan 23 2012,18:06:46) 
Empirical absorption correction using spherical harmonics, 
 implemented in SCALE3 ABSPACK scaling algorithm. 
;
_exptl_crystal_colour blue
_exptl_crystal_density_diffrn 1.573
_exptl_crystal_density_method 'not measured'
_exptl_crystal_description cubic
_exptl_crystal_F_000 724
_exptl_crystal_size_max 0.35
_exptl_crystal_size_mid 0.33
_exptl_crystal_size_min 0.30
_refine_diff_density_max 0.709
_refine_diff_density_min -0.261
_refine_diff_density_rms 0.070
_refine_ls_abs_structure_details 'Flack H D (1983), Acta Cryst. A39, 876-881'
_refine_ls_abs_structure_Flack 0.00
_refine_ls_extinction_method none
_refine_ls_goodness_of_fit_ref 1.016
_refine_ls_hydrogen_treatment mixed
_refine_ls_matrix_type full
_refine_ls_number_parameters 203
_refine_ls_number_reflns 2855
_refine_ls_number_restraints 1
_refine_ls_restrained_S_all 1.016
_refine_ls_R_factor_all 0.0376
_refine_ls_R_factor_gt 0.0328
_refine_ls_shift/su_max 0.004
_refine_ls_shift/su_mean 0.000
_refine_ls_structure_factor_coef Fsqd
_refine_ls_weighting_details 'calc w=1/[\s^2^(Fo^2^)+(0.0450P)^2^+0.0000P] where P=(Fo^2^+2Fc^2^)/3'
_refine_ls_weighting_scheme calc
_refine_ls_wR_factor_gt 0.0746
_refine_ls_wR_factor_ref 0.0763
_reflns_number_gt 2648
_reflns_number_total 2855
_reflns_threshold_expression >2sigma(I)
_cod_data_source_file c9dt00471h2.cif
_cod_data_source_block aldl3cua
_cod_depositor_comments 'Adding full bibliography for 7049294--7049302.cif.'
_cod_database_code 7049302

loop_
_symmetry_equiv_pos_as_xyz
'x, y, z'
'-x, -y, z'
'-x+1/2, y+1/2, -z'
'x+1/2, -y+1/2, -z'

loop_
_atom_site_label
_atom_site_type_symbol
_atom_site_fract_x
_atom_site_fract_y
_atom_site_fract_z
_atom_site_U_iso_or_equiv
_atom_site_adp_type
_atom_site_occupancy
_atom_site_symmetry_multiplicity
_atom_site_calc_flag
_atom_site_refinement_flags
Cu1 Cu 0.38738(3) 0.316797(16) 0.10982(6) 0.01668(11) Uani 1 1 d .
O1 O 0.43689(17) 0.25953(9) 0.3557(4) 0.0204(5) Uani 1 1 d .
O2 O 0.46655(18) 0.38087(10) 0.2845(4) 0.0202(5) Uani 1 1 d .
O3 O 0.59497(19) 0.40111(11) 0.0118(4) 0.0267(5) Uani 1 1 d .
O4 O 0.51378(18) 0.29800(10) -0.1890(4) 0.0244(5) Uani 1 1 d .
H4A H 0.5613 0.3256 -0.1835 0.037 Uiso 1 1 calc R
H4B H 0.4934 0.2916 -0.3721 0.062(13) Uiso 1 1 d R
N1 N 0.2878(2) 0.25583(13) -0.0224(5) 0.0232(6) Uani 1 1 d .
N2 N 0.2934(2) 0.37961(12) -0.0800(5) 0.0200(6) Uani 1 1 d .
F1 F 0.38074(16) 0.00793(9) 0.4217(4) 0.0430(5) Uani 1 1 d .
C1 C 0.4211(2) 0.19902(13) 0.3638(6) 0.0185(6) Uani 1 1 d .
C2 C 0.3541(3) 0.16701(14) 0.1983(6) 0.0210(7) Uani 1 1 d .
C3 C 0.3427(3) 0.10148(16) 0.2187(7) 0.0292(8) Uani 1 1 d .
H3A H 0.2990 0.0794 0.1069 0.035 Uiso 1 1 calc R
C4 C 0.3945(3) 0.07105(13) 0.3974(7) 0.0282(7) Uani 1 1 d .
C5 C 0.4572(3) 0.10069(15) 0.5672(6) 0.0254(7) Uani 1 1 d .
H5A H 0.4910 0.0778 0.6937 0.030 Uiso 1 1 calc R
C6 C 0.4704(3) 0.16434(15) 0.5509(6) 0.0228(7) Uani 1 1 d .
H6A H 0.5135 0.1851 0.6679 0.027 Uiso 1 1 calc R
C7 C 0.2896(3) 0.19760(15) 0.0181(6) 0.0240(8) Uani 1 1 d .
H7A H 0.2444 0.1722 -0.0792 0.029 Uiso 1 1 calc R
C8 C 0.2084(3) 0.28047(17) -0.1957(7) 0.0334(9) Uani 1 1 d .
H8A H 0.1381 0.2853 -0.1145 0.040 Uiso 1 1 calc R
H8B H 0.1997 0.2516 -0.3348 0.040 Uiso 1 1 calc R
C9 C 0.2482(3) 0.34262(15) -0.2844(6) 0.0264(8) Uani 1 1 d .
H9A H 0.3039 0.3362 -0.4100 0.032 Uiso 1 1 calc R
H9B H 0.1883 0.3658 -0.3600 0.032 Uiso 1 1 calc R
C10 C 0.3494(3) 0.43425(14) -0.1796(6) 0.0256(8) Uani 1 1 d .
H10A H 0.2980 0.4608 -0.2652 0.038 Uiso 1 1 calc R
H10B H 0.4049 0.4206 -0.2937 0.038 Uiso 1 1 calc R
H10C H 0.3824 0.4577 -0.0463 0.038 Uiso 1 1 calc R
C11 C 0.2071(3) 0.40089(18) 0.0836(7) 0.0317(8) Uani 1 1 d .
H11A H 0.1615 0.4307 -0.0028 0.047 Uiso 1 1 calc R
H11B H 0.2385 0.4209 0.2271 0.047 Uiso 1 1 calc R
H11C H 0.1640 0.3652 0.1351 0.047 Uiso 1 1 calc R
C12 C 0.5548(3) 0.40583(14) 0.2157(6) 0.0193(7) Uani 1 1 d .
C13 C 0.6119(4) 0.4443(2) 0.4033(8) 0.0363(8) Uani 1 1 d D
H13A H 0.585(4) 0.4342(19) 0.565(8) 0.051(13) Uiso 1 1 d .
H13B H 0.600(4) 0.485(3) 0.370(9) 0.088(18) Uiso 1 1 d .
H13C H 0.6754(19) 0.437(2) 0.406(11) 0.08(2) Uiso 1 1 d D

loop_
_atom_site_aniso_label
_atom_site_aniso_U_11
_atom_site_aniso_U_22
_atom_site_aniso_U_33
_atom_site_aniso_U_23
_atom_site_aniso_U_13
_atom_site_aniso_U_12
Cu1 0.01381(18) 0.01957(17) 0.01666(17) 0.00216(15) -0.00290(16) -0.00239(16)
O1 0.0231(11) 0.0196(11) 0.0184(11) 0.0012(9) -0.0062(10) -0.0025(9)
O2 0.0185(12) 0.0222(11) 0.0199(11) -0.0008(9) 0.0004(10) -0.0046(9)
O3 0.0210(14) 0.0338(13) 0.0255(12) -0.0073(10) 0.0044(11) -0.0054(11)
O4 0.0225(12) 0.0303(12) 0.0205(11) -0.0024(9) -0.0017(10) -0.0031(10)
N1 0.0193(15) 0.0293(16) 0.0212(14) 0.0060(11) -0.0072(12) -0.0038(12)
N2 0.0166(13) 0.0256(13) 0.0178(14) 0.0069(11) 0.0005(12) 0.0005(11)
F1 0.0345(12) 0.0187(9) 0.0757(15) 0.0094(10) -0.0202(14) -0.0050(9)
C1 0.0137(14) 0.0209(15) 0.0209(16) -0.0005(12) 0.0026(13) 0.0003(11)
C2 0.0168(16) 0.0219(16) 0.0245(16) 0.0020(12) -0.0012(13) -0.0029(12)
C3 0.0205(17) 0.0279(18) 0.039(2) -0.0040(15) -0.0047(16) -0.0066(15)
C4 0.0190(16) 0.0194(14) 0.0461(19) 0.0043(15) -0.003(2) -0.0019(14)
C5 0.0186(17) 0.0244(16) 0.033(2) 0.0082(14) -0.0041(15) 0.0044(14)
C6 0.0176(16) 0.0270(17) 0.0237(17) -0.0007(12) -0.0047(13) -0.0001(13)
C7 0.0168(17) 0.031(2) 0.0242(16) -0.0001(13) -0.0048(13) -0.0116(14)
C8 0.0277(19) 0.036(2) 0.036(2) 0.0125(15) -0.0215(16) -0.0097(16)
C9 0.0246(19) 0.0319(18) 0.0227(16) 0.0057(14) -0.0069(15) 0.0008(15)
C10 0.0241(18) 0.0256(17) 0.0269(18) 0.0088(13) 0.0008(14) 0.0000(14)
C11 0.0244(18) 0.045(2) 0.0257(19) 0.0076(16) 0.0089(16) 0.0083(16)
C12 0.0173(17) 0.0170(15) 0.0234(16) -0.0004(12) -0.0026(14) 0.0039(13)
C13 0.032(2) 0.048(2) 0.0289(19) -0.0063(18) -0.004(2) -0.016(2)

loop_
_atom_type_symbol
_atom_type_description
_atom_type_scat_dispersion_real
_atom_type_scat_dispersion_imag
_atom_type_scat_source
C C 0.0033 0.0016 'International Tables Vol C Tables 4.2.6.8 and 6.1.1.4'
H H 0.0000 0.0000 'International Tables Vol C Tables 4.2.6.8 and 6.1.1.4'
N N 0.0061 0.0033 'International Tables Vol C Tables 4.2.6.8 and 6.1.1.4'
O O 0.0106 0.0060 'International Tables Vol C Tables 4.2.6.8 and 6.1.1.4'
F F 0.0171 0.0103 'International Tables Vol C Tables 4.2.6.8 and 6.1.1.4'
Cu Cu 0.3201 1.2651 'International Tables Vol C Tables 4.2.6.8 and 6.1.1.4'

loop_
_geom_angle_atom_site_label_1
_geom_angle_atom_site_label_2
_geom_angle_atom_site_label_3
_geom_angle
O1 Cu1 O2 86.89(8)
O1 Cu1 N1 91.98(10)
O2 Cu1 N1 169.64(11)
O1 Cu1 N2 161.85(10)
O2 Cu1 N2 94.18(10)
N1 Cu1 N2 83.72(11)
O1 Cu1 O4 99.51(9)
O2 Cu1 O4 97.24(8)
N1 Cu1 O4 93.10(10)
N2 Cu1 O4 98.33(9)
C1 O1 Cu1 127.4(2)
C12 O2 Cu1 126.0(2)
Cu1 O4 H4A 109.5
Cu1 O4 H4B 122.6
H4A O4 H4B 107.4
C7 N1 C8 118.7(3)
C7 N1 Cu1 125.9(2)
C8 N1 Cu1 115.3(2)
C10 N2 C11 108.9(3)
C10 N2 C9 109.1(2)
C11 N2 C9 110.3(3)
C10 N2 Cu1 116.0(2)
C11 N2 Cu1 108.12(19)
C9 N2 Cu1 104.17(19)
O1 C1 C2 123.3(3)
O1 C1 C6 118.8(3)
C2 C1 C6 117.9(3)
C1 C2 C3 119.4(3)
C1 C2 C7 123.4(3)
C3 C2 C7 117.0(3)
C4 C3 C2 119.5(3)
C4 C3 H3A 120.2
C2 C3 H3A 120.2
C3 C4 F1 119.5(3)
C3 C4 C5 122.8(3)
F1 C4 C5 117.6(3)
C4 C5 C6 118.9(3)
C4 C5 H5A 120.5
C6 C5 H5A 120.5
C5 C6 C1 121.3(3)
C5 C6 H6A 119.4
C1 C6 H6A 119.4
N1 C7 C2 125.6(3)
N1 C7 H7A 117.2
C2 C7 H7A 117.2
N1 C8 C9 107.8(3)
N1 C8 H8A 110.1
C9 C8 H8A 110.1
N1 C8 H8B 110.1
C9 C8 H8B 110.1
H8A C8 H8B 108.5
N2 C9 C8 110.9(3)
N2 C9 H9A 109.5
C8 C9 H9A 109.5
N2 C9 H9B 109.5
C8 C9 H9B 109.5
H9A C9 H9B 108.0
N2 C10 H10A 109.5
N2 C10 H10B 109.5
H10A C10 H10B 109.5
N2 C10 H10C 109.5
H10A C10 H10C 109.5
H10B C10 H10C 109.5
N2 C11 H11A 109.5
N2 C11 H11B 109.5
H11A C11 H11B 109.5
N2 C11 H11C 109.5
H11A C11 H11C 109.5
H11B C11 H11C 109.5
O3 C12 O2 125.7(3)
O3 C12 C13 118.3(3)
O2 C12 C13 116.0(3)
C12 C13 H13A 110(3)
C12 C13 H13B 108(3)
H13A C13 H13B 110(4)
C12 C13 H13C 112(4)
H13A C13 H13C 106(5)
H13B C13 H13C 111(5)

loop_
_geom_bond_atom_site_label_1
_geom_bond_atom_site_label_2
_geom_bond_distance
Cu1 O1 1.930(2)
Cu1 O2 1.950(2)
Cu1 N1 1.949(3)
Cu1 N2 2.072(2)
Cu1 O4 2.313(2)
O1 C1 1.319(3)
O2 C12 1.283(4)
O3 C12 1.231(4)
O4 H4A 0.8400
O4 H4B 1.0452
N1 C7 1.274(4)
N1 C8 1.474(4)
N2 C10 1.474(4)
N2 C11 1.476(4)
N2 C9 1.487(4)
F1 C4 1.377(3)
C1 C2 1.415(4)
C1 C6 1.411(4)
C2 C3 1.423(4)
C2 C7 1.435(4)
C3 C4 1.345(5)
C3 H3A 0.9500
C4 C5 1.375(5)
C5 C6 1.384(4)
C5 H5A 0.9500
C6 H6A 0.9500
C7 H7A 0.9500
C8 C9 1.509(5)
C8 H8A 0.9900
C8 H8B 0.9900
C9 H9A 0.9900
C9 H9B 0.9900
C10 H10A 0.9800
C10 H10B 0.9800
C10 H10C 0.9800
C11 H11A 0.9800
C11 H11B 0.9800
C11 H11C 0.9800
C12 C13 1.503(5)
C13 H13A 0.98(4)
C13 H13B 0.90(5)
C13 H13C 0.81(2)
